data_1552831
loop_
_publ_author_name
'Xia, Danyu'
'Wang, Liyun'
'Lv, Xiaoqing'
'Chao, Jianbin'
'Wei, Xuehong'
'Wang, Pi'

_publ_section_title
;
 Dual-Responsive [2]Pseudorotaxane On the basis of a pH-Sensitive
 Pillar[5]arene and Its Application in the Fabrication of
 Metallosupramolecular Polypseudorotaxane
;
_journal_issue 7
_journal_name_full Macromolecules
_journal_page_first 2716
_journal_paper_doi 10.1021/acs.macromol.8b00354
_journal_volume 51
_journal_year 2018
_chemical_formula_moiety 'C97 H140.42 N11 O20'
_chemical_formula_sum 'C97 H140.42 N11 O20'
_chemical_formula_weight 1780.62
_space_group_IT_number 2
_space_group_name_Hall '-P 1'
_space_group_name_H-M_alt 'P -1'
_symmetry_cell_setting triclinic
_symmetry_space_group_name_H-M 'P -1'
_atom_sites_solution_hydrogens geom
_atom_sites_solution_primary direct
_atom_sites_solution_secondary difmap
_audit_creation_method SHELXL-97
_cell_angle_alpha 101.77(3)
_cell_angle_beta 92.13(3)
_cell_angle_gamma 103.45(3)
_cell_formula_units_Z 2
_cell_length_a 14.961(3)
_cell_length_b 16.550(3)
_cell_length_c 21.063(4)
_cell_measurement_reflns_used 17175
_cell_measurement_temperature 293(2)
_cell_measurement_theta_max 27.45
_cell_measurement_theta_min 3.02
_cell_volume 4946.0(19)
_computing_cell_refinement
;
SHELXTL  Ver. 5.10  DOS/WIN95/NT Copyright(c) 1997 Bruker Analytical X-ray Systems
(compiled Aug 28 2013, 00:03:28) 
;
_computing_data_collection
;
SHELXTL  Ver. 5.10  DOS/WIN95/NT Copyright(c) 1997 Bruker Analytical X-ray Systems
(compiled Aug 28 2013, 00:03:28) 
;
_computing_data_reduction
;        
SHELXTL  Ver. 5.10  DOS/WIN95/NT Copyright(c) 1997 Bruker Analytical X-ray Systems
(compiled Aug 28 2013, 00:03:28)
;
_computing_molecular_graphics 'OLEX2 (Dolomanov et al., 2009)'
_computing_publication_material OLEX2
_computing_structure_refinement 'SHELXL-97 (Sheldrick, 2008)'
_computing_structure_solution 'SHELXS-97 (Sheldrick, 2008)'
_diffrn_ambient_temperature 293(2)
_diffrn_measured_fraction_theta_full 0.985
_diffrn_measured_fraction_theta_max 0.985
_diffrn_measurement_device_type 'Xcalibur, Atlas, Gemini ultra'
_diffrn_measurement_method '\w scans'
_diffrn_radiation_monochromator graphite
_diffrn_radiation_source 'fine-focus sealed tube'
_diffrn_radiation_type MoK\a
_diffrn_radiation_wavelength 0.71073
_diffrn_reflns_av_R_equivalents 0.0424
_diffrn_reflns_av_sigmaI/netI 0.0683
_diffrn_reflns_limit_h_max 17
_diffrn_reflns_limit_h_min -17
_diffrn_reflns_limit_k_max 19
_diffrn_reflns_limit_k_min -19
_diffrn_reflns_limit_l_max 23
_diffrn_reflns_limit_l_min -25
_diffrn_reflns_number 37611
_diffrn_reflns_theta_full 25.00
_diffrn_reflns_theta_max 25.00
_diffrn_reflns_theta_min 3.02
_exptl_absorpt_coefficient_mu 0.084
_exptl_absorpt_correction_T_max 1.0000
_exptl_absorpt_correction_T_min 0.2954
_exptl_absorpt_correction_type multi-scan
_exptl_crystal_colour colourless
_exptl_crystal_density_diffrn 1.196
_exptl_crystal_density_method 'not measured'
_exptl_crystal_description block
_exptl_crystal_F_000 1919
_exptl_crystal_size_max 0.43
_exptl_crystal_size_mid 0.39
_exptl_crystal_size_min 0.25
_refine_diff_density_max 1.342
_refine_diff_density_min -0.524
_refine_diff_density_rms 0.076
_refine_ls_extinction_method none
_refine_ls_goodness_of_fit_ref 1.088
_refine_ls_hydrogen_treatment mixed
_refine_ls_matrix_type full
_refine_ls_number_parameters 1182
_refine_ls_number_reflns 17175
_refine_ls_number_restraints 207
_refine_ls_restrained_S_all 1.094
_refine_ls_R_factor_all 0.1059
_refine_ls_R_factor_gt 0.0714
_refine_ls_shift/su_max 0.001
_refine_ls_shift/su_mean 0.000
_refine_ls_structure_factor_coef Fsqd
_refine_ls_weighting_details 'calc w=1/[\s^2^(Fo^2^)+(0.1316P)^2^+2.8228P] where P=(Fo^2^+2Fc^2^)/3'
_refine_ls_weighting_scheme calc
_refine_ls_wR_factor_gt 0.2069
_refine_ls_wR_factor_ref 0.2437
_reflns_number_gt 11449
_reflns_number_total 17175
_reflns_threshold_expression >2sigma(I)
_cod_data_source_file ma8b00354_si_002.cif
_cod_data_source_block shx97
_cod_original_cell_volume 4946.0(17)
_cod_database_code 1552831

loop_
_symmetry_equiv_pos_as_xyz
'x, y, z'
'-x, -y, -z'

loop_
_atom_site_label
_atom_site_type_symbol
_atom_site_fract_x
_atom_site_fract_y
_atom_site_fract_z
_atom_site_U_iso_or_equiv
_atom_site_adp_type
_atom_site_occupancy
_atom_site_symmetry_multiplicity
_atom_site_calc_flag
_atom_site_refinement_flags
_atom_site_disorder_assembly
_atom_site_disorder_group
O1 O -0.00834(14) 0.54368(13) 0.35560(10) 0.0285(5) Uani 1 1 d . . .
O2 O -0.24162(17) 0.74549(16) 0.39659(12) 0.0452(6) Uani 1 1 d . . .
O3 O 0.02422(14) 0.21247(13) 0.27782(10) 0.0316(5) Uani 1 1 d . . .
O4 O 0.0878(2) -0.01640(18) 0.07274(13) 0.0569(8) Uani 1 1 d . . .
O5 O 0.22076(14) 0.45126(13) 0.47819(10) 0.0289(5) Uani 1 1 d . . .
O6 O 0.28442(18) 0.78398(18) 0.71462(14) 0.0576(8) Uani 1 1 d . . .
O7 O 0.38525(14) 0.25782(12) 0.29400(10) 0.0285(5) Uani 1 1 d . . .
O8 O 0.3684(2) -0.10179(16) 0.10086(13) 0.0541(7) Uani 1 1 d . . .
O9 O 0.50573(16) 0.43344(13) 0.13570(10) 0.0347(5) Uani 1 1 d . . .
O10 O 0.2893(2) 0.11183(18) -0.08728(13) 0.0600(8) Uani 1 1 d . . .
O11 O 0.53076(15) 0.58383(13) 0.39775(10) 0.0298(5) Uani 1 1 d . . .
O12 O 0.4724(2) 0.92900(18) 0.57813(13) 0.0583(8) Uani 1 1 d . . .
O13 O 0.26502(15) 0.52488(15) 0.00847(10) 0.0358(6) Uani 1 1 d . . .
O14 O 0.0907(2) 0.23574(18) -0.17554(14) 0.0652(9) Uani 1 1 d . . .
O15 O 0.45936(15) 0.73411(13) 0.23537(10) 0.0318(5) Uani 1 1 d . . .
O16 O 0.76808(17) 1.00329(16) 0.32213(13) 0.0485(7) Uani 1 1 d . . .
O17 O -0.02884(17) 0.37525(14) 0.12023(11) 0.0398(6) Uani 1 1 d . . .
O18 O -0.34578(19) 0.13668(19) 0.08038(14) 0.0584(8) Uani 1 1 d . . .
O19 O 0.12392(15) 0.72151(13) 0.20073(10) 0.0319(5) Uani 1 1 d . A .
N1 N -0.08278(18) 0.68903(16) 0.43106(12) 0.0294(6) Uani 1 1 d . . .
N2 N -0.01309(19) 0.05125(17) 0.17459(13) 0.0348(7) Uani 1 1 d . . .
N3 N 0.26261(18) 0.65051(16) 0.60179(12) 0.0318(6) Uani 1 1 d . . .
N4 N 0.37077(19) 0.06903(16) 0.16545(13) 0.0337(7) Uani 1 1 d . . .
N5 N 0.4098(2) 0.24366(18) 0.00780(13) 0.0422(8) Uani 1 1 d . . .
N6 N 0.52626(18) 0.78669(16) 0.50529(12) 0.0289(6) Uani 1 1 d . . .
N7 N 0.22572(19) 0.38981(18) -0.12179(12) 0.0350(7) Uani 1 1 d . . .
N8 N 0.59353(19) 0.88333(17) 0.30907(14) 0.0372(7) Uani 1 1 d . . .
N9 N -0.1550(2) 0.21907(17) 0.08345(13) 0.0369(7) Uani 1 1 d . . .
N10 N 0.1410(2) 0.90137(19) 0.33913(14) 0.0426(8) Uani 1 1 d . . .
C1 C -0.0324(2) 0.33086(19) 0.25886(14) 0.0277(7) Uani 1 1 d . . .
H1A H -0.0587 0.2987 0.2181 0.033 Uiso 1 1 calc R . .
C2 C -0.03927(19) 0.41424(19) 0.27773(14) 0.0253(7) Uani 1 1 d . . .
C3 C 0.0006(2) 0.46091(18) 0.34004(14) 0.0248(7) Uani 1 1 d . . .
C4 C 0.0442(2) 0.42417(19) 0.38090(14) 0.0257(7) Uani 1 1 d . . .
H4A H 0.0686 0.4553 0.4223 0.031 Uiso 1 1 calc R . .
C5 C 0.05222(19) 0.33972(19) 0.36065(14) 0.0253(7) Uani 1 1 d . . .
C6 C 0.0130(2) 0.29456(19) 0.29949(14) 0.0269(7) Uani 1 1 d . . .
C7 C 0.0254(2) 0.59342(19) 0.42011(14) 0.0300(7) Uani 1 1 d . . .
H7A H 0.0903 0.5961 0.4283 0.036 Uiso 1 1 calc R . .
H7B H -0.0079 0.5671 0.4523 0.036 Uiso 1 1 calc R . .
C8 C 0.0117(2) 0.68204(19) 0.42537(16) 0.0302(7) Uani 1 1 d . . .
H8A H 0.0499 0.7194 0.4631 0.036 Uiso 1 1 calc R . .
H8B H 0.0334 0.7022 0.3872 0.036 Uiso 1 1 calc R . .
C9 C -0.1433(2) 0.6475(2) 0.37147(16) 0.0353(8) Uani 1 1 d . . .
H9A H -0.1444 0.5874 0.3607 0.042 Uiso 1 1 calc R . .
H9B H -0.1196 0.6723 0.3357 0.042 Uiso 1 1 calc R . .
C10 C -0.2398(2) 0.6577(2) 0.38009(19) 0.0424(9) Uani 1 1 d . . .
H10A H -0.2787 0.6301 0.3401 0.051 Uiso 1 1 calc R . .
H10B H -0.2646 0.6300 0.4142 0.051 Uiso 1 1 calc R . .
C11 C -0.1834(3) 0.7856(2) 0.45517(17) 0.0453(9) Uani 1 1 d . . .
H11A H -0.2072 0.7594 0.4903 0.054 Uiso 1 1 calc R . .
H11B H -0.1841 0.8453 0.4666 0.054 Uiso 1 1 calc R . .
C12 C -0.0864(3) 0.7785(2) 0.44794(17) 0.0387(8) Uani 1 1 d . . .
H12A H -0.0615 0.8069 0.4141 0.046 Uiso 1 1 calc R . .
H12B H -0.0488 0.8065 0.4884 0.046 Uiso 1 1 calc R . .
C13 C -0.0606(2) 0.1477(2) 0.26726(18) 0.0387(8) Uani 1 1 d . . .
H13A H -0.1033 0.1603 0.2370 0.046 Uiso 1 1 calc R . .
H13B H -0.0884 0.1470 0.3081 0.046 Uiso 1 1 calc R . .
C14 C -0.0432(2) 0.0624(2) 0.24032(16) 0.0380(8) Uani 1 1 d . . .
H14A H 0.0034 0.0530 0.2693 0.046 Uiso 1 1 calc R . .
H14B H -0.0995 0.0191 0.2402 0.046 Uiso 1 1 calc R . .
C15 C -0.0410(3) -0.0375(2) 0.13996(19) 0.0485(10) Uani 1 1 d . . .
H15A H -0.1075 -0.0579 0.1380 0.058 Uiso 1 1 calc R . .
H15B H -0.0132 -0.0720 0.1629 0.058 Uiso 1 1 calc R . .
C16 C -0.0105(3) -0.0454(3) 0.0716(2) 0.0557(11) Uani 1 1 d . . .
H16A H -0.0299 -0.1045 0.0484 0.067 Uiso 1 1 calc R . .
H16B H -0.0400 -0.0121 0.0486 0.067 Uiso 1 1 calc R . .
C17 C 0.1168(3) 0.0701(2) 0.10705(18) 0.0500(10) Uani 1 1 d . . .
H17A H 0.0909 0.1053 0.0836 0.060 Uiso 1 1 calc R . .
H17B H 0.1835 0.0887 0.1090 0.060 Uiso 1 1 calc R . .
C18 C 0.0872(2) 0.0820(2) 0.17485(18) 0.0423(9) Uani 1 1 d . . .
H18A H 0.1179 0.0514 0.1997 0.051 Uiso 1 1 calc R . .
H18B H 0.1057 0.1420 0.1959 0.051 Uiso 1 1 calc R . .
C19 C 0.2080(2) 0.32739(18) 0.39629(14) 0.0231(6) Uani 1 1 d . . .
C20 C 0.2637(2) 0.40371(18) 0.43329(14) 0.0243(6) Uani 1 1 d . . .
C21 C 0.3574(2) 0.42860(18) 0.42409(14) 0.0237(6) Uani 1 1 d . . .
H21A H 0.3939 0.4789 0.4496 0.028 Uiso 1 1 calc R . .
C22 C 0.39608(19) 0.37905(18) 0.37746(14) 0.0233(6) Uani 1 1 d . . .
C23 C 0.3406(2) 0.30305(18) 0.33956(14) 0.0240(6) Uani 1 1 d . . .
C24 C 0.24753(19) 0.27797(18) 0.34910(14) 0.0238(6) Uani 1 1 d . . .
H24A H 0.2112 0.2275 0.3236 0.029 Uiso 1 1 calc R . .
C25 C 0.2754(2) 0.52873(19) 0.51810(15) 0.0307(7) Uani 1 1 d . . .
H25A H 0.3088 0.5646 0.4913 0.037 Uiso 1 1 calc R . .
H25B H 0.3198 0.5167 0.5474 0.037 Uiso 1 1 calc R . .
C26 C 0.2108(2) 0.5726(2) 0.55619(17) 0.0374(8) Uani 1 1 d . . .
H26A H 0.1689 0.5870 0.5265 0.045 Uiso 1 1 calc R . .
H26B H 0.1744 0.5345 0.5802 0.045 Uiso 1 1 calc R . .
C27 C 0.2771(2) 0.6362(2) 0.66692(16) 0.0405(9) Uani 1 1 d . . .
H27A H 0.3111 0.5926 0.6653 0.049 Uiso 1 1 calc R . .
H27B H 0.2180 0.6162 0.6831 0.049 Uiso 1 1 calc R . .
C28 C 0.3304(3) 0.7176(3) 0.71260(18) 0.0526(11) Uani 1 1 d . . .
H28A H 0.3377 0.7074 0.7560 0.063 Uiso 1 1 calc R . .
H28B H 0.3914 0.7350 0.6983 0.063 Uiso 1 1 calc R . .
C29 C 0.2723(3) 0.7988(2) 0.6511(2) 0.0549(11) Uani 1 1 d . . .
H29A H 0.3322 0.8162 0.6351 0.066 Uiso 1 1 calc R . .
H29B H 0.2414 0.8445 0.6529 0.066 Uiso 1 1 calc R . .
C30 C 0.2164(3) 0.7201(2) 0.60529(19) 0.0435(9) Uani 1 1 d . . .
H30A H 0.1556 0.7037 0.6203 0.052 Uiso 1 1 calc R . .
H30B H 0.2088 0.7316 0.5623 0.052 Uiso 1 1 calc R . .
C31 C 0.3363(2) 0.17828(19) 0.25458(16) 0.0313(7) Uani 1 1 d . . .
H31A H 0.2888 0.1858 0.2253 0.038 Uiso 1 1 calc R . .
H31B H 0.3078 0.1399 0.2813 0.038 Uiso 1 1 calc R . .
C32 C 0.4085(2) 0.1440(2) 0.21676(16) 0.0355(8) Uani 1 1 d . . .
H32A H 0.4441 0.1884 0.1976 0.043 Uiso 1 1 calc R . .
H32B H 0.4503 0.1302 0.2468 0.043 Uiso 1 1 calc R . .
C33 C 0.3280(3) -0.0048(2) 0.19125(16) 0.0373(8) Uani 1 1 d . . .
H33A H 0.2762 0.0065 0.2148 0.045 Uiso 1 1 calc R . .
H33B H 0.3724 -0.0153 0.2214 0.045 Uiso 1 1 calc R . .
C34 C 0.2949(3) -0.0829(2) 0.13631(18) 0.0455(9) Uani 1 1 d . . .
H34A H 0.2664 -0.1313 0.1542 0.055 Uiso 1 1 calc R . .
H34B H 0.2487 -0.0731 0.1072 0.055 Uiso 1 1 calc R . .
C35 C 0.4081(3) -0.0312(2) 0.0737(2) 0.0589(12) Uani 1 1 d . . .
H35A H 0.3619 -0.0217 0.0444 0.071 Uiso 1 1 calc R . .
H35B H 0.4580 -0.0440 0.0485 0.071 Uiso 1 1 calc R . .
C36 C 0.4447(3) 0.0486(2) 0.12605(19) 0.0509(10) Uani 1 1 d . . .
H36A H 0.4935 0.0404 0.1539 0.061 Uiso 1 1 calc R . .
H36B H 0.4706 0.0957 0.1061 0.061 Uiso 1 1 calc R . .
C37 C 0.51143(19) 0.45957(18) 0.31501(14) 0.0233(6) Uani 1 1 d . . .
C38 C 0.5055(2) 0.42121(19) 0.24915(14) 0.0271(7) Uani 1 1 d . . .
H38A H 0.4960 0.3624 0.2368 0.033 Uiso 1 1 calc R . .
C39 C 0.5135(2) 0.46852(19) 0.20174(14) 0.0254(7) Uani 1 1 d . . .
C40 C 0.53140(19) 0.55726(19) 0.21895(14) 0.0243(6) Uani 1 1 d . . .
C41 C 0.5376(2) 0.59582(19) 0.28477(14) 0.0253(7) Uani 1 1 d . . .
H41A H 0.5496 0.6548 0.2973 0.030 Uiso 1 1 calc R . .
C42 C 0.5264(2) 0.54801(19) 0.33182(14) 0.0242(6) Uani 1 1 d . . .
C43 C 0.4648(3) 0.3444(2) 0.11398(16) 0.0365(8) Uani 1 1 d . . .
H43A H 0.4106 0.3273 0.1366 0.044 Uiso 1 1 calc R . .
H43B H 0.5084 0.3113 0.1214 0.044 Uiso 1 1 calc R . .
C44 C 0.4388(3) 0.3321(2) 0.04154(17) 0.0538(11) Uani 1 1 d . . .
H44A H 0.3892 0.3594 0.0359 0.065 Uiso 1 1 calc R . .
H44B H 0.4914 0.3602 0.0218 0.065 Uiso 1 1 calc R . .
C45 C 0.3187(3) 0.2045(3) 0.0193(2) 0.0660(13) Uani 1 1 d . . .
H45A H 0.2773 0.2381 0.0089 0.079 Uiso 1 1 calc R . .
H45B H 0.3167 0.2034 0.0651 0.079 Uiso 1 1 calc R . .
C46 C 0.2862(4) 0.1155(3) -0.0206(2) 0.0834(18) Uani 1 1 d . . .
H46A H 0.3245 0.0807 -0.0075 0.100 Uiso 1 1 calc R . .
H46B H 0.2234 0.0918 -0.0120 0.100 Uiso 1 1 calc R . .
C47 C 0.3789(4) 0.1466(4) -0.1000(2) 0.091(2) Uani 1 1 d . . .
H47A H 0.3810 0.1441 -0.1464 0.109 Uiso 1 1 calc R . .
H47B H 0.4196 0.1136 -0.0874 0.109 Uiso 1 1 calc R . .
C48 C 0.4118(4) 0.2388(3) -0.0626(2) 0.0858(19) Uani 1 1 d . . .
H48A H 0.4742 0.2623 -0.0723 0.103 Uiso 1 1 calc R . .
H48B H 0.3723 0.2722 -0.0763 0.103 Uiso 1 1 calc R . .
C49 C 0.5295(2) 0.67197(19) 0.41409(15) 0.0290(7) Uani 1 1 d . . .
H49A H 0.4738 0.6802 0.3941 0.035 Uiso 1 1 calc R . .
H49B H 0.5823 0.7061 0.3984 0.035 Uiso 1 1 calc R . .
C50 C 0.5327(2) 0.69812(19) 0.48703(15) 0.0325(7) Uani 1 1 d . . .
H50A H 0.4819 0.6615 0.5027 0.039 Uiso 1 1 calc R . .
H50B H 0.5900 0.6925 0.5067 0.039 Uiso 1 1 calc R . .
C51 C 0.4331(3) 0.7950(3) 0.4992(2) 0.0511(10) Uani 1 1 d . . .
H51A H 0.3971 0.7659 0.5289 0.061 Uiso 1 1 calc R . .
H51B H 0.4057 0.7684 0.4552 0.061 Uiso 1 1 calc R . .
C52 C 0.4308(3) 0.8876(3) 0.5143(2) 0.0575(11) Uani 1 1 d . . .
H52A H 0.4633 0.9158 0.4828 0.069 Uiso 1 1 calc R . .
H52B H 0.3673 0.8919 0.5108 0.069 Uiso 1 1 calc R . .
C53 C 0.5649(3) 0.9240(2) 0.5857(2) 0.0487(10) Uani 1 1 d . . .
H53A H 0.5912 0.9511 0.6298 0.058 Uiso 1 1 calc R . .
H53B H 0.6011 0.9530 0.5560 0.058 Uiso 1 1 calc R . .
C54 C 0.5669(3) 0.8286(3) 0.57079(19) 0.0555(11) Uani 1 1 d . . .
H54A H 0.6302 0.8240 0.5753 0.067 Uiso 1 1 calc R . .
H54B H 0.5330 0.8005 0.6019 0.067 Uiso 1 1 calc R . .
C55 C 0.4471(2) 0.62108(19) 0.14458(14) 0.0253(7) Uani 1 1 d . . .
C56 C 0.3988(2) 0.5690(2) 0.08752(14) 0.0291(7) Uani 1 1 d . . .
H56A H 0.4244 0.5278 0.0633 0.035 Uiso 1 1 calc R . .
C57 C 0.3131(2) 0.5771(2) 0.06602(14) 0.0269(7) Uani 1 1 d . . .
C58 C 0.2721(2) 0.63663(19) 0.10213(14) 0.0259(7) Uani 1 1 d . . .
C59 C 0.3211(2) 0.68973(19) 0.15897(14) 0.0266(7) Uani 1 1 d . . .
H59A H 0.2953 0.7307 0.1833 0.032 Uiso 1 1 calc R . .
C60 C 0.4070(2) 0.68292(19) 0.17993(14) 0.0260(7) Uani 1 1 d . . .
C61 C 0.3175(3) 0.5217(3) -0.04563(16) 0.0481(10) Uani 1 1 d . . .
H61A H 0.3623 0.4889 -0.0408 0.058 Uiso 1 1 calc R . .
H61B H 0.3510 0.5790 -0.0469 0.058 Uiso 1 1 calc R . .
C62 C 0.2586(2) 0.4822(2) -0.10869(15) 0.0392(8) Uani 1 1 d . . .
H62A H 0.2056 0.5066 -0.1085 0.047 Uiso 1 1 calc R . .
H62B H 0.2938 0.4974 -0.1441 0.047 Uiso 1 1 calc R . .
C63 C 0.1412(2) 0.3636(2) -0.09059(17) 0.0424(9) Uani 1 1 d . . .
H63A H 0.0945 0.3895 -0.1050 0.051 Uiso 1 1 calc R . .
H63B H 0.1536 0.3834 -0.0438 0.051 Uiso 1 1 calc R . .
C64 C 0.1060(4) 0.2692(3) -0.1069(2) 0.0659(13) Uani 1 1 d . . .
H64A H 0.1502 0.2438 -0.0885 0.079 Uiso 1 1 calc R . .
H64B H 0.0486 0.2539 -0.0872 0.079 Uiso 1 1 calc R . .
C65 C 0.1742(3) 0.2593(3) -0.2053(2) 0.0608(12) Uani 1 1 d . . .
H65A H 0.1634 0.2365 -0.2519 0.073 Uiso 1 1 calc R . .
H65B H 0.2207 0.2353 -0.1883 0.073 Uiso 1 1 calc R . .
C66 C 0.2081(3) 0.3540(2) -0.19230(15) 0.0394(9) Uani 1 1 d . . .
H66A H 0.2645 0.3690 -0.2131 0.047 Uiso 1 1 calc R . .
H66B H 0.1624 0.3780 -0.2105 0.047 Uiso 1 1 calc R . .
C67 C 0.4313(2) 0.8090(2) 0.26520(16) 0.0345(8) Uani 1 1 d . . .
H67A H 0.3694 0.7935 0.2785 0.041 Uiso 1 1 calc R . .
H67B H 0.4315 0.8456 0.2346 0.041 Uiso 1 1 calc R . .
C68 C 0.4985(2) 0.8547(2) 0.32374(16) 0.0365(8) Uani 1 1 d . . .
H68A H 0.4781 0.9038 0.3458 0.044 Uiso 1 1 calc R . .
H68B H 0.4968 0.8169 0.3536 0.044 Uiso 1 1 calc R . .
C69 C 0.6559(3) 0.9065(2) 0.36888(19) 0.0458(9) Uani 1 1 d . . .
H69A H 0.6479 0.8585 0.3897 0.055 Uiso 1 1 calc R . .
H69B H 0.6411 0.9535 0.3989 0.055 Uiso 1 1 calc R . .
C70 C 0.7539(3) 0.9319(2) 0.3530(2) 0.0539(11) Uani 1 1 d . . .
H70A H 0.7947 0.9468 0.3927 0.065 Uiso 1 1 calc R . .
H70B H 0.7690 0.8842 0.3243 0.065 Uiso 1 1 calc R . .
C71 C 0.7069(3) 0.9835(3) 0.26480(18) 0.0530(11) Uani 1 1 d . . .
H71A H 0.7216 0.9378 0.2335 0.064 Uiso 1 1 calc R . .
H71B H 0.7153 1.0329 0.2456 0.064 Uiso 1 1 calc R . .
C72 C 0.6072(2) 0.9568(2) 0.27911(17) 0.0408(8) Uani 1 1 d . . .
H72A H 0.5910 1.0037 0.3082 0.049 Uiso 1 1 calc R . .
H72B H 0.5674 0.9425 0.2390 0.049 Uiso 1 1 calc R . .
C73 C 0.1071(2) 0.5946(2) 0.12117(14) 0.0277(7) Uani 1 1 d . . .
C74 C 0.0681(2) 0.5073(2) 0.09923(15) 0.0309(7) Uani 1 1 d . . .
H74A H 0.0825 0.4790 0.0595 0.037 Uiso 1 1 calc R . .
C75 C 0.0082(2) 0.46224(19) 0.13577(15) 0.0287(7) Uani 1 1 d . . .
C76 C -0.0178(2) 0.50362(19) 0.19416(14) 0.0261(7) Uani 1 1 d . . .
C77 C 0.0216(2) 0.59041(19) 0.21599(14) 0.0274(7) Uani 1 1 d . . .
H77A H 0.0062 0.6188 0.2553 0.033 Uiso 1 1 calc R . .
C78 C 0.0830(2) 0.63553(19) 0.18068(14) 0.0264(7) Uani 1 1 d . . .
C79 C -0.0228(2) 0.3276(2) 0.05815(16) 0.0394(9) Uani 1 1 d . . .
H79A H 0.0412 0.3354 0.0487 0.047 Uiso 1 1 calc R . .
H79B H -0.0558 0.3460 0.0255 0.047 Uiso 1 1 calc R . .
C80 C -0.0653(3) 0.2345(2) 0.05735(18) 0.0448(9) Uani 1 1 d . . .
H80A H -0.0718 0.2020 0.0128 0.054 Uiso 1 1 calc R . .
H80B H -0.0233 0.2138 0.0824 0.054 Uiso 1 1 calc R . .
C81 C -0.1865(3) 0.1290(2) 0.08611(18) 0.0441(9) Uani 1 1 d . . .
H81A H -0.1407 0.1131 0.1116 0.053 Uiso 1 1 calc R . .
H81B H -0.1944 0.0936 0.0425 0.053 Uiso 1 1 calc R . .
C82 C -0.2765(3) 0.1148(2) 0.11647(18) 0.0504(10) Uani 1 1 d . . .
H82A H -0.2966 0.0555 0.1188 0.061 Uiso 1 1 calc R . .
H82B H -0.2676 0.1490 0.1605 0.061 Uiso 1 1 calc R . .
C83 C -0.3161(3) 0.2228(3) 0.0753(2) 0.0591(11) Uani 1 1 d . . .
H83A H -0.3101 0.2593 0.1183 0.071 Uiso 1 1 calc R . .
H83B H -0.3627 0.2362 0.0488 0.071 Uiso 1 1 calc R . .
C84 C -0.2257(3) 0.2412(2) 0.04594(18) 0.0446(9) Uani 1 1 d . . .
H84A H -0.2327 0.2086 0.0014 0.053 Uiso 1 1 calc R . .
H84B H -0.2073 0.3011 0.0452 0.053 Uiso 1 1 calc R . .
C85 C 0.1034(2) 0.7629(2) 0.26311(16) 0.0347(8) Uani 1 1 d . . .
H85A H 0.1229 0.7368 0.2968 0.042 Uiso 1 1 calc R A .
H85B H 0.0376 0.7580 0.2636 0.042 Uiso 1 1 calc R . .
C86 C 0.1549(3) 0.8549(2) 0.27488(17) 0.0410(9) Uani 1 1 d U A .
H86A H 0.2202 0.8588 0.2718 0.049 Uiso 1 1 calc R . .
H86B H 0.1336 0.8807 0.2417 0.049 Uiso 1 1 calc R . .
C87 C 0.1736(4) 0.9936(3) 0.3436(2) 0.0711(13) Uani 1 1 d U A .
C88 C 0.1529(5) 1.0395(3) 0.4104(2) 0.0846(15) Uani 0.712(5) 1 d PDU A 1
H88A H 0.1740 1.1005 0.4141 0.102 Uiso 0.712(5) 1 calc PR A 1
H88B H 0.0866 1.0264 0.4127 0.102 Uiso 0.712(5) 1 calc PR A 1
C89 C 0.1780(4) 0.9290(3) 0.4588(3) 0.0506(14) Uani 0.712(5) 1 d PDU A 1
H89A H 0.1140 0.9059 0.4653 0.061 Uiso 0.712(5) 1 calc PR A 1
H89B H 0.2165 0.9195 0.4933 0.061 Uiso 0.712(5) 1 calc PR A 1
C90 C 0.1998(3) 0.8838(3) 0.3940(2) 0.0419(13) Uani 0.712(5) 1 d PDU A 1
H90A H 0.1867 0.8231 0.3919 0.050 Uiso 0.712(5) 1 calc PR A 1
H90B H 0.2648 0.9038 0.3886 0.050 Uiso 0.712(5) 1 calc PR A 1
O20 O 0.1934(3) 1.0182(2) 0.46225(19) 0.0576(12) Uani 0.712(5) 1 d PDU A 1
C88A C 0.1529(5) 1.0395(3) 0.4104(2) 0.0846(15) Uani 0.29 1 d PDU A 2
H88C H 0.1952 1.0555 0.4500 0.102 Uiso 0.288(5) 1 calc PR A 2
C89A C 0.0301(10) 0.9728(7) 0.4027(7) 0.054(3) Uani 0.288(5) 1 d PDU A 2
H89C H -0.0008 0.9528 0.4389 0.065 Uiso 0.288(5) 1 calc PR A 2
C90A C 0.0400(9) 0.9142(8) 0.3382(6) 0.045(3) Uani 0.288(5) 1 d PDU A 2
H90C H 0.0280 0.9396 0.3021 0.054 Uiso 0.288(5) 1 calc PR A 2
H90D H -0.0043 0.8597 0.3328 0.054 Uiso 0.288(5) 1 calc PR A 2
O20A O 0.0809(7) 1.0566(6) 0.4065(6) 0.076(4) Uani 0.288(5) 1 d PD A 2
C91 C 0.1062(2) 0.30224(19) 0.40415(14) 0.0262(7) Uani 1 1 d . . .
H91A H 0.0956 0.3221 0.4492 0.031 Uiso 1 1 calc R . .
H91B H 0.0847 0.2407 0.3933 0.031 Uiso 1 1 calc R . .
C92 C 0.4975(2) 0.40729(19) 0.36679(14) 0.0250(6) Uani 1 1 d . . .
H92A H 0.5315 0.4409 0.4074 0.030 Uiso 1 1 calc R . .
H92B H 0.5218 0.3575 0.3537 0.030 Uiso 1 1 calc R . .
C93 C 0.5403(2) 0.61166(19) 0.16855(14) 0.0272(7) Uani 1 1 d . . .
H93A H 0.5692 0.5859 0.1319 0.033 Uiso 1 1 calc R . .
H93B H 0.5797 0.6676 0.1874 0.033 Uiso 1 1 calc R . .
C94 C 0.1759(2) 0.6416(2) 0.08276(15) 0.0296(7) Uani 1 1 d . . .
H94A H 0.1731 0.7008 0.0905 0.036 Uiso 1 1 calc R . .
H94B H 0.1605 0.6170 0.0366 0.036 Uiso 1 1 calc R . .
C95 C -0.0859(2) 0.45508(19) 0.23216(15) 0.0272(7) Uani 1 1 d . . .
H95A H -0.1313 0.4112 0.2021 0.033 Uiso 1 1 calc R . .
H95B H -0.1180 0.4936 0.2573 0.033 Uiso 1 1 calc R . .
C96 C 0.2543(4) 0.5995(4) 0.3218(3) 0.0792(16) Uani 1 1 d . . .
C97 C 0.2495(5) 0.5225(5) 0.2744(4) 0.119(2) Uani 1 1 d . . .
H97A H 0.3065 0.5268 0.2543 0.179 Uiso 1 1 calc R . .
H97B H 0.1996 0.5140 0.2418 0.179 Uiso 1 1 calc R . .
H97C H 0.2391 0.4752 0.2953 0.179 Uiso 1 1 calc R . .
N11 N 0.2553(3) 0.6589(4) 0.3587(3) 0.1111(19) Uani 1 1 d . . .

loop_
_atom_site_aniso_label
_atom_site_aniso_U_11
_atom_site_aniso_U_22
_atom_site_aniso_U_33
_atom_site_aniso_U_23
_atom_site_aniso_U_13
_atom_site_aniso_U_12
O1 0.0305(12) 0.0269(11) 0.0249(11) -0.0051(9) -0.0025(9) 0.0110(9)
O2 0.0452(15) 0.0498(15) 0.0467(14) 0.0067(12) 0.0032(12) 0.0273(12)
O3 0.0278(12) 0.0255(11) 0.0359(12) -0.0053(10) -0.0026(9) 0.0065(9)
O4 0.0623(19) 0.0538(16) 0.0501(16) -0.0072(13) 0.0160(14) 0.0198(14)
O5 0.0227(11) 0.0283(11) 0.0299(11) -0.0065(9) 0.0035(9) 0.0062(9)
O6 0.0440(16) 0.0567(17) 0.0581(18) -0.0248(14) 0.0074(13) 0.0167(13)
O7 0.0240(11) 0.0213(10) 0.0341(12) -0.0054(9) 0.0054(9) 0.0027(9)
O8 0.075(2) 0.0337(14) 0.0549(16) -0.0004(12) 0.0200(14) 0.0214(13)
O9 0.0434(14) 0.0265(11) 0.0257(11) -0.0015(9) 0.0042(10) -0.0020(10)
O10 0.067(2) 0.0504(16) 0.0449(16) -0.0028(13) -0.0058(14) -0.0078(14)
O11 0.0424(13) 0.0228(11) 0.0234(11) 0.0008(9) 0.0044(9) 0.0099(9)
O12 0.0649(19) 0.0556(17) 0.0482(16) -0.0118(14) 0.0055(14) 0.0227(15)
O13 0.0274(12) 0.0512(14) 0.0224(11) -0.0052(10) 0.0024(9) 0.0086(10)
O14 0.079(2) 0.0461(16) 0.0572(18) 0.0020(14) -0.0178(16) 0.0004(15)
O15 0.0321(12) 0.0239(11) 0.0342(12) -0.0055(9) -0.0052(9) 0.0080(9)
O16 0.0408(15) 0.0420(14) 0.0538(16) 0.0015(12) -0.0002(12) 0.0009(12)
O17 0.0514(15) 0.0277(12) 0.0320(12) -0.0043(10) 0.0094(11) 0.0019(11)
O18 0.0489(17) 0.0608(18) 0.0565(17) 0.0143(14) 0.0111(13) -0.0063(14)
O19 0.0323(12) 0.0263(11) 0.0321(12) 0.0001(9) 0.0087(9) 0.0020(9)
N1 0.0291(14) 0.0278(13) 0.0298(14) -0.0001(11) 0.0031(11) 0.0099(11)
N2 0.0297(15) 0.0290(14) 0.0411(16) -0.0003(12) 0.0058(12) 0.0043(12)
N3 0.0272(14) 0.0301(14) 0.0309(14) -0.0082(12) 0.0019(11) 0.0058(11)
N4 0.0321(15) 0.0268(14) 0.0383(15) -0.0019(12) 0.0120(12) 0.0059(12)
N5 0.0538(19) 0.0332(15) 0.0263(14) -0.0036(12) 0.0052(13) -0.0072(14)
N6 0.0325(15) 0.0248(13) 0.0268(13) -0.0055(11) -0.0012(11) 0.0121(11)
N7 0.0322(15) 0.0468(17) 0.0237(13) -0.0020(12) -0.0010(11) 0.0139(13)
N8 0.0329(16) 0.0285(14) 0.0450(17) -0.0014(13) -0.0042(13) 0.0065(12)
N9 0.0406(17) 0.0306(15) 0.0339(15) 0.0016(12) 0.0074(13) 0.0015(13)
N10 0.0403(17) 0.0373(16) 0.0416(17) -0.0053(14) 0.0054(13) 0.0043(13)
C1 0.0232(16) 0.0288(16) 0.0245(15) -0.0032(13) 0.0017(12) 0.0012(13)
C2 0.0174(14) 0.0289(16) 0.0252(15) -0.0008(13) 0.0030(12) 0.0024(12)
C3 0.0184(15) 0.0248(15) 0.0292(16) 0.0015(13) 0.0056(12) 0.0047(12)
C4 0.0186(15) 0.0286(16) 0.0249(15) -0.0026(13) 0.0012(12) 0.0035(12)
C5 0.0165(14) 0.0288(16) 0.0273(15) 0.0024(13) 0.0031(12) 0.0023(12)
C6 0.0209(15) 0.0266(15) 0.0284(16) -0.0025(13) 0.0038(12) 0.0036(12)
C7 0.0273(17) 0.0305(16) 0.0258(16) -0.0048(13) -0.0023(13) 0.0048(13)
C8 0.0251(16) 0.0278(16) 0.0336(17) -0.0006(14) 0.0011(13) 0.0047(13)
C9 0.0311(18) 0.0373(18) 0.0347(18) -0.0022(15) -0.0025(14) 0.0125(15)
C10 0.0341(19) 0.045(2) 0.048(2) 0.0023(17) 0.0024(16) 0.0183(16)
C11 0.056(2) 0.046(2) 0.0373(19) -0.0011(17) 0.0021(17) 0.0274(19)
C12 0.045(2) 0.0325(18) 0.0376(18) -0.0014(15) 0.0020(15) 0.0159(16)
C13 0.0350(19) 0.0312(17) 0.045(2) 0.0013(15) 0.0088(15) 0.0039(15)
C14 0.039(2) 0.0314(18) 0.0408(19) 0.0036(15) 0.0112(15) 0.0048(15)
C15 0.053(2) 0.0327(19) 0.050(2) -0.0065(17) 0.0018(18) 0.0057(17)
C16 0.059(3) 0.051(2) 0.049(2) -0.0033(19) 0.005(2) 0.010(2)
C17 0.052(2) 0.048(2) 0.047(2) 0.0023(18) 0.0138(18) 0.0111(19)
C18 0.036(2) 0.042(2) 0.046(2) 0.0033(17) 0.0079(16) 0.0087(16)
C19 0.0210(15) 0.0240(15) 0.0242(15) 0.0034(12) 0.0013(12) 0.0069(12)
C20 0.0224(15) 0.0256(15) 0.0236(15) -0.0004(12) -0.0013(12) 0.0087(12)
C21 0.0206(15) 0.0233(14) 0.0253(15) 0.0023(12) 0.0016(12) 0.0047(12)
C22 0.0187(15) 0.0235(15) 0.0279(15) 0.0051(12) 0.0005(12) 0.0065(12)
C23 0.0241(15) 0.0229(15) 0.0247(15) 0.0027(12) 0.0023(12) 0.0072(12)
C24 0.0176(14) 0.0234(15) 0.0285(15) 0.0031(12) 0.0001(12) 0.0041(12)
C25 0.0270(17) 0.0264(16) 0.0297(16) -0.0075(13) 0.0016(13) 0.0011(13)
C26 0.0231(16) 0.0368(18) 0.0431(19) -0.0114(16) 0.0019(14) 0.0068(14)
C27 0.0324(19) 0.048(2) 0.0357(18) -0.0015(16) 0.0060(15) 0.0080(16)
C28 0.039(2) 0.070(3) 0.039(2) -0.0139(19) -0.0007(17) 0.015(2)
C29 0.050(2) 0.037(2) 0.071(3) -0.008(2) 0.011(2) 0.0142(18)
C30 0.038(2) 0.041(2) 0.051(2) 0.0002(17) 0.0089(17) 0.0166(16)
C31 0.0301(17) 0.0233(15) 0.0333(17) -0.0062(13) 0.0040(13) 0.0032(13)
C32 0.0335(18) 0.0268(16) 0.0401(19) -0.0043(15) 0.0088(15) 0.0044(14)
C33 0.046(2) 0.0260(16) 0.0383(19) -0.0002(15) 0.0107(16) 0.0105(15)
C34 0.054(2) 0.0263(17) 0.051(2) -0.0018(16) 0.0093(18) 0.0076(16)
C35 0.084(3) 0.039(2) 0.047(2) -0.0093(18) 0.027(2) 0.016(2)
C36 0.051(2) 0.044(2) 0.054(2) -0.0010(19) 0.0245(19) 0.0128(18)
C37 0.0189(15) 0.0247(15) 0.0243(15) -0.0007(12) 0.0032(12) 0.0068(12)
C38 0.0229(16) 0.0249(15) 0.0315(16) 0.0029(13) 0.0041(12) 0.0044(12)
C39 0.0223(15) 0.0274(16) 0.0214(15) -0.0025(13) 0.0024(12) 0.0029(12)
C40 0.0178(15) 0.0271(15) 0.0254(15) 0.0013(13) 0.0013(11) 0.0045(12)
C41 0.0209(15) 0.0244(15) 0.0306(16) 0.0028(13) 0.0036(12) 0.0083(12)
C42 0.0222(15) 0.0262(15) 0.0213(14) -0.0007(12) 0.0034(12) 0.0050(12)
C43 0.043(2) 0.0269(17) 0.0321(17) 0.0006(14) 0.0000(15) -0.0005(15)
C44 0.075(3) 0.038(2) 0.0304(19) 0.0014(16) -0.0029(18) -0.0130(19)
C45 0.061(3) 0.069(3) 0.045(2) -0.009(2) 0.005(2) -0.011(2)
C46 0.104(4) 0.065(3) 0.048(3) 0.003(2) -0.005(3) -0.034(3)
C47 0.065(3) 0.115(5) 0.058(3) -0.036(3) 0.011(2) 0.004(3)
C48 0.088(4) 0.089(4) 0.037(2) -0.012(2) 0.014(2) -0.044(3)
C49 0.0354(18) 0.0211(15) 0.0320(17) 0.0030(13) 0.0043(13) 0.0118(13)
C50 0.045(2) 0.0255(16) 0.0268(16) 0.0007(13) 0.0032(14) 0.0121(14)
C51 0.047(2) 0.050(2) 0.053(2) -0.0020(19) 0.0055(18) 0.0149(19)
C52 0.055(3) 0.057(3) 0.059(3) -0.004(2) -0.002(2) 0.027(2)
C53 0.046(2) 0.047(2) 0.052(2) 0.0018(18) -0.0015(18) 0.0173(18)
C54 0.075(3) 0.046(2) 0.044(2) -0.0052(19) -0.013(2) 0.028(2)
C55 0.0223(15) 0.0266(15) 0.0260(15) 0.0058(13) 0.0035(12) 0.0040(12)
C56 0.0298(17) 0.0294(16) 0.0254(15) 0.0001(13) 0.0057(13) 0.0067(13)
C57 0.0177(15) 0.0348(17) 0.0254(15) 0.0016(13) 0.0020(12) 0.0051(13)
C58 0.0203(15) 0.0299(16) 0.0273(15) 0.0073(13) 0.0040(12) 0.0044(13)
C59 0.0255(16) 0.0258(15) 0.0288(16) 0.0038(13) 0.0059(13) 0.0079(13)
C60 0.0244(16) 0.0238(15) 0.0257(15) 0.0030(13) 0.0002(12) 0.0005(12)
C61 0.036(2) 0.066(3) 0.0315(18) -0.0058(18) 0.0045(15) 0.0062(18)
C62 0.0334(19) 0.051(2) 0.0263(17) -0.0018(16) -0.0003(14) 0.0060(16)
C63 0.036(2) 0.050(2) 0.0355(18) 0.0067(17) 0.0023(15) 0.0027(17)
C64 0.076(3) 0.056(3) 0.050(3) 0.009(2) -0.009(2) -0.008(2)
C65 0.076(3) 0.056(3) 0.049(2) -0.009(2) -0.016(2) 0.035(2)
C66 0.041(2) 0.051(2) 0.0249(16) -0.0059(16) -0.0034(14) 0.0208(17)
C67 0.0357(19) 0.0258(16) 0.0393(18) -0.0024(14) 0.0015(15) 0.0111(14)
C68 0.0354(19) 0.0293(17) 0.0397(19) -0.0042(15) -0.0003(15) 0.0088(14)
C69 0.042(2) 0.0335(19) 0.059(2) 0.0124(17) -0.0123(18) 0.0048(16)
C70 0.043(2) 0.037(2) 0.074(3) 0.004(2) -0.011(2) 0.0058(17)
C71 0.049(2) 0.062(3) 0.039(2) -0.0004(19) 0.0035(18) 0.005(2)
C72 0.037(2) 0.046(2) 0.0376(19) 0.0037(16) 0.0029(15) 0.0121(16)
C73 0.0203(15) 0.0346(17) 0.0296(16) 0.0077(14) 0.0005(12) 0.0091(13)
C74 0.0280(17) 0.0341(17) 0.0277(16) 0.0007(14) 0.0008(13) 0.0076(14)
C75 0.0264(16) 0.0284(16) 0.0275(16) -0.0012(13) -0.0008(13) 0.0059(13)
C76 0.0187(15) 0.0295(16) 0.0295(16) 0.0035(13) -0.0006(12) 0.0077(12)
C77 0.0233(16) 0.0316(16) 0.0264(15) 0.0028(13) 0.0026(12) 0.0081(13)
C78 0.0221(15) 0.0265(15) 0.0282(16) 0.0010(13) 0.0012(12) 0.0058(13)
C79 0.038(2) 0.0397(19) 0.0299(17) -0.0067(15) 0.0054(15) 0.0017(16)
C80 0.043(2) 0.0371(19) 0.044(2) -0.0094(16) 0.0104(17) 0.0035(16)
C81 0.050(2) 0.0337(19) 0.043(2) 0.0026(16) 0.0039(17) 0.0031(17)
C82 0.065(3) 0.039(2) 0.037(2) 0.0036(17) 0.0081(18) -0.0057(19)
C83 0.047(2) 0.063(3) 0.067(3) 0.017(2) 0.015(2) 0.008(2)
C84 0.045(2) 0.042(2) 0.044(2) 0.0079(17) 0.0079(17) 0.0049(17)
C85 0.0341(18) 0.0331(17) 0.0310(17) -0.0012(14) 0.0087(14) 0.0030(14)
C86 0.045(2) 0.0325(18) 0.0395(19) -0.0024(15) 0.0078(16) 0.0056(16)
C87 0.118(4) 0.042(2) 0.051(2) -0.005(2) -0.010(2) 0.031(2)
C88 0.121(4) 0.061(3) 0.065(3) -0.015(2) -0.015(3) 0.038(3)
C89 0.055(3) 0.047(3) 0.040(3) -0.001(2) -0.007(2) 0.005(2)
C90 0.036(3) 0.033(2) 0.048(3) -0.005(2) -0.004(2) 0.004(2)
O20 0.077(3) 0.041(2) 0.049(2) -0.0059(18) -0.0151(19) 0.0201(19)
C88A 0.121(4) 0.061(3) 0.065(3) -0.015(2) -0.015(3) 0.038(3)
C89A 0.066(6) 0.036(5) 0.059(6) -0.006(5) 0.024(5) 0.021(5)
C90A 0.048(5) 0.035(5) 0.049(5) -0.004(5) 0.007(5) 0.015(4)
O20A 0.054(7) 0.055(7) 0.099(9) -0.014(6) 0.030(6) -0.003(5)
C91 0.0195(15) 0.0275(15) 0.0298(16) 0.0023(13) 0.0034(12) 0.0054(12)
C92 0.0203(15) 0.0258(15) 0.0287(15) 0.0039(13) 0.0019(12) 0.0069(12)
C93 0.0225(16) 0.0295(16) 0.0267(15) 0.0031(13) 0.0044(12) 0.0028(13)
C94 0.0230(16) 0.0360(17) 0.0302(16) 0.0086(14) 0.0033(13) 0.0067(13)
C95 0.0200(15) 0.0281(16) 0.0312(16) 0.0022(13) 0.0014(12) 0.0051(13)
C96 0.053(3) 0.087(4) 0.093(4) 0.011(3) 0.009(3) 0.015(3)
C97 0.087(5) 0.127(6) 0.147(7) 0.037(5) 0.020(4) 0.027(4)
N11 0.058(3) 0.136(5) 0.126(5) 0.020(4) -0.009(3) 0.007(3)

loop_
_atom_type_symbol
_atom_type_description
_atom_type_scat_dispersion_real
_atom_type_scat_dispersion_imag
_atom_type_scat_source
C C 0.0033 0.0016 'International Tables Vol C Tables 4.2.6.8 and 6.1.1.4'
H H 0.0000 0.0000 'International Tables Vol C Tables 4.2.6.8 and 6.1.1.4'
N N 0.0061 0.0033 'International Tables Vol C Tables 4.2.6.8 and 6.1.1.4'
O O 0.0106 0.0060 'International Tables Vol C Tables 4.2.6.8 and 6.1.1.4'

loop_
_geom_angle_atom_site_label_1
_geom_angle_atom_site_label_2
_geom_angle_atom_site_label_3
_geom_angle
C3 O1 C7 118.1(2)
C11 O2 C10 108.8(3)
C6 O3 C13 113.7(2)
C17 O4 C16 109.7(3)
C20 O5 C25 118.1(2)
C28 O6 C29 109.9(3)
C23 O7 C31 119.9(2)
C34 O8 C35 108.7(3)
C39 O9 C43 118.2(2)
C47 O10 C46 109.6(4)
C42 O11 C49 115.9(2)
C53 O12 C52 111.5(3)
C57 O13 C61 114.1(2)
C65 O14 C64 109.9(3)
C60 O15 C67 117.2(2)
C71 O16 C70 110.2(3)
C75 O17 C79 120.4(3)
C83 O18 C82 109.7(3)
C78 O19 C85 116.4(2)
C8 N1 C9 113.1(2)
C8 N1 C12 110.7(2)
C9 N1 C12 108.3(3)
C15 N2 C14 111.4(3)
C15 N2 C18 109.1(3)
C14 N2 C18 112.1(3)
C27 N3 C30 109.2(3)
C27 N3 C26 111.8(3)
C30 N3 C26 111.7(3)
C32 N4 C33 112.2(3)
C32 N4 C36 109.5(3)
C33 N4 C36 108.8(3)
C45 N5 C44 112.4(3)
C45 N5 C48 107.7(3)
C44 N5 C48 108.7(3)
C51 N6 C54 108.8(3)
C51 N6 C50 112.7(3)
C54 N6 C50 112.8(3)
C62 N7 C63 111.6(3)
C62 N7 C66 110.7(3)
C63 N7 C66 109.0(3)
C68 N8 C72 112.5(3)
C68 N8 C69 110.1(3)
C72 N8 C69 108.2(3)
C84 N9 C80 113.5(3)
C84 N9 C81 108.4(3)
C80 N9 C81 110.1(3)
C86 N10 C87 109.7(3)
C86 N10 C90 112.1(3)
C87 N10 C90 104.3(3)
C86 N10 C90A 109.1(5)
C87 N10 C90A 87.4(6)
C90 N10 C90A 129.6(6)
C6 C1 C2 121.1(3)
C6 C1 H1A 119.4
C2 C1 H1A 119.4
C1 C2 C3 118.0(3)
C1 C2 C95 121.1(3)
C3 C2 C95 120.9(3)
C4 C3 O1 124.2(3)
C4 C3 C2 120.8(3)
O1 C3 C2 115.0(3)
C3 C4 C5 120.7(3)
C3 C4 H4A 119.7
C5 C4 H4A 119.7
C6 C5 C4 118.1(3)
C6 C5 C91 121.8(3)
C4 C5 C91 120.1(3)
C5 C6 C1 121.3(3)
C5 C6 O3 118.6(3)
C1 C6 O3 120.1(3)
O1 C7 C8 108.9(3)
O1 C7 H7A 109.9
C8 C7 H7A 109.9
O1 C7 H7B 109.9
C8 C7 H7B 109.9
H7A C7 H7B 108.3
N1 C8 C7 115.0(3)
N1 C8 H8A 108.5
C7 C8 H8A 108.5
N1 C8 H8B 108.5
C7 C8 H8B 108.5
H8A C8 H8B 107.5
N1 C9 C10 110.6(3)
N1 C9 H9A 109.5
C10 C9 H9A 109.5
N1 C9 H9B 109.5
C10 C9 H9B 109.5
H9A C9 H9B 108.1
O2 C10 C9 111.6(3)
O2 C10 H10A 109.3
C9 C10 H10A 109.3
O2 C10 H10B 109.3
C9 C10 H10B 109.3
H10A C10 H10B 108.0
O2 C11 C12 111.6(3)
O2 C11 H11A 109.3
C12 C11 H11A 109.3
O2 C11 H11B 109.3
C12 C11 H11B 109.3
H11A C11 H11B 108.0
N1 C12 C11 110.7(3)
N1 C12 H12A 109.5
C11 C12 H12A 109.5
N1 C12 H12B 109.5
C11 C12 H12B 109.5
H12A C12 H12B 108.1
O3 C13 C14 110.3(3)
O3 C13 H13A 109.6
C14 C13 H13A 109.6
O3 C13 H13B 109.6
C14 C13 H13B 109.6
H13A C13 H13B 108.1
N2 C14 C13 115.0(3)
N2 C14 H14A 108.5
C13 C14 H14A 108.5
N2 C14 H14B 108.5
C13 C14 H14B 108.5
H14A C14 H14B 107.5
N2 C15 C16 109.4(3)
N2 C15 H15A 109.8
C16 C15 H15A 109.8
N2 C15 H15B 109.8
C16 C15 H15B 109.8
H15A C15 H15B 108.2
O4 C16 C15 111.3(3)
O4 C16 H16A 109.4
C15 C16 H16A 109.4
O4 C16 H16B 109.4
C15 C16 H16B 109.4
H16A C16 H16B 108.0
O4 C17 C18 111.8(3)
O4 C17 H17A 109.3
C18 C17 H17A 109.3
O4 C17 H17B 109.3
C18 C17 H17B 109.3
H17A C17 H17B 107.9
N2 C18 C17 111.3(3)
N2 C18 H18A 109.4
C17 C18 H18A 109.4
N2 C18 H18B 109.4
C17 C18 H18B 109.4
H18A C18 H18B 108.0
C24 C19 C20 118.5(3)
C24 C19 C91 120.7(3)
C20 C19 C91 120.6(3)
O5 C20 C21 123.2(2)
O5 C20 C19 116.2(3)
C21 C20 C19 120.6(3)
C22 C21 C20 120.6(3)
C22 C21 H21A 119.7
C20 C21 H21A 119.7
C21 C22 C23 119.3(3)
C21 C22 C92 120.3(3)
C23 C22 C92 120.4(3)
O7 C23 C24 124.7(3)
O7 C23 C22 115.2(3)
C24 C23 C22 120.1(3)
C23 C24 C19 120.9(3)
C23 C24 H24A 119.5
C19 C24 H24A 119.5
O5 C25 C26 107.3(2)
O5 C25 H25A 110.3
C26 C25 H25A 110.3
O5 C25 H25B 110.3
C26 C25 H25B 110.3
H25A C25 H25B 108.5
N3 C26 C25 110.5(3)
N3 C26 H26A 109.5
C25 C26 H26A 109.5
N3 C26 H26B 109.5
C25 C26 H26B 109.5
H26A C26 H26B 108.1
N3 C27 C28 110.4(3)
N3 C27 H27A 109.6
C28 C27 H27A 109.6
N3 C27 H27B 109.6
C28 C27 H27B 109.6
H27A C27 H27B 108.1
O6 C28 C27 111.3(3)
O6 C28 H28A 109.4
C27 C28 H28A 109.4
O6 C28 H28B 109.4
C27 C28 H28B 109.4
H28A C28 H28B 108.0
O6 C29 C30 111.0(3)
O6 C29 H29A 109.4
C30 C29 H29A 109.4
O6 C29 H29B 109.4
C30 C29 H29B 109.4
H29A C29 H29B 108.0
N3 C30 C29 110.0(3)
N3 C30 H30A 109.7
C29 C30 H30A 109.7
N3 C30 H30B 109.7
C29 C30 H30B 109.7
H30A C30 H30B 108.2
O7 C31 C32 104.9(2)
O7 C31 H31A 110.8
C32 C31 H31A 110.8
O7 C31 H31B 110.8
C32 C31 H31B 110.8
H31A C31 H31B 108.8
N4 C32 C31 114.0(3)
N4 C32 H32A 108.8
C31 C32 H32A 108.8
N4 C32 H32B 108.8
C31 C32 H32B 108.8
H32A C32 H32B 107.6
N4 C33 C34 110.4(3)
N4 C33 H33A 109.6
C34 C33 H33A 109.6
N4 C33 H33B 109.6
C34 C33 H33B 109.6
H33A C33 H33B 108.1
O8 C34 C33 111.4(3)
O8 C34 H34A 109.3
C33 C34 H34A 109.3
O8 C34 H34B 109.3
C33 C34 H34B 109.3
H34A C34 H34B 108.0
O8 C35 C36 111.4(3)
O8 C35 H35A 109.3
C36 C35 H35A 109.3
O8 C35 H35B 109.3
C36 C35 H35B 109.3
H35A C35 H35B 108.0
N4 C36 C35 110.6(3)
N4 C36 H36A 109.5
C35 C36 H36A 109.5
N4 C36 H36B 109.5
C35 C36 H36B 109.5
H36A C36 H36B 108.1
C38 C37 C42 117.7(3)
C38 C37 C92 121.5(3)
C42 C37 C92 120.7(2)
C39 C38 C37 121.5(3)
C39 C38 H38A 119.2
C37 C38 H38A 119.2
C38 C39 O9 123.8(3)
C38 C39 C40 120.5(3)
O9 C39 C40 115.7(3)
C41 C40 C39 118.1(3)
C41 C40 C93 119.6(3)
C39 C40 C93 122.3(3)
C42 C41 C40 121.2(3)
C42 C41 H41A 119.4
C40 C41 H41A 119.4
C41 C42 O11 123.0(3)
C41 C42 C37 121.0(3)
O11 C42 C37 116.1(3)
O9 C43 C44 104.8(3)
O9 C43 H43A 110.8
C44 C43 H43A 110.8
O9 C43 H43B 110.8
C44 C43 H43B 110.8
H43A C43 H43B 108.9
N5 C44 C43 113.5(3)
N5 C44 H44A 108.9
C43 C44 H44A 108.9
N5 C44 H44B 108.9
C43 C44 H44B 108.9
H44A C44 H44B 107.7
N5 C45 C46 112.0(4)
N5 C45 H45A 109.2
C46 C45 H45A 109.2
N5 C45 H45B 109.2
C46 C45 H45B 109.2
H45A C45 H45B 107.9
O10 C46 C45 112.4(4)
O10 C46 H46A 109.1
C45 C46 H46A 109.1
O10 C46 H46B 109.1
C45 C46 H46B 109.1
H46A C46 H46B 107.8
O10 C47 C48 110.5(4)
O10 C47 H47A 109.5
C48 C47 H47A 109.5
O10 C47 H47B 109.5
C48 C47 H47B 109.5
H47A C47 H47B 108.1
N5 C48 C47 110.3(4)
N5 C48 H48A 109.6
C47 C48 H48A 109.6
N5 C48 H48B 109.6
C47 C48 H48B 109.6
H48A C48 H48B 108.1
O11 C49 C50 107.7(3)
O11 C49 H49A 110.2
C50 C49 H49A 110.2
O11 C49 H49B 110.2
C50 C49 H49B 110.2
H49A C49 H49B 108.5
N6 C50 C49 109.2(3)
N6 C50 H50A 109.8
C49 C50 H50A 109.8
N6 C50 H50B 109.8
C49 C50 H50B 109.8
H50A C50 H50B 108.3
N6 C51 C52 110.6(3)
N6 C51 H51A 109.5
C52 C51 H51A 109.5
N6 C51 H51B 109.5
C52 C51 H51B 109.5
H51A C51 H51B 108.1
O12 C52 C51 111.0(4)
O12 C52 H52A 109.4
C51 C52 H52A 109.4
O12 C52 H52B 109.4
C51 C52 H52B 109.4
H52A C52 H52B 108.0
O12 C53 C54 108.5(3)
O12 C53 H53A 110.0
C54 C53 H53A 110.0
O12 C53 H53B 110.0
C54 C53 H53B 110.0
H53A C53 H53B 108.4
N6 C54 C53 110.6(3)
N6 C54 H54A 109.5
C53 C54 H54A 109.5
N6 C54 H54B 109.5
C53 C54 H54B 109.5
H54A C54 H54B 108.1
C56 C55 C60 118.0(3)
C56 C55 C93 121.4(3)
C60 C55 C93 120.6(3)
C57 C56 C55 121.4(3)
C57 C56 H56A 119.3
C55 C56 H56A 119.3
C56 C57 C58 120.6(3)
C56 C57 O13 121.2(3)
C58 C57 O13 118.2(3)
C57 C58 C59 118.1(3)
C57 C58 C94 121.5(3)
C59 C58 C94 120.3(3)
C60 C59 C58 121.5(3)
C60 C59 H59A 119.2
C58 C59 H59A 119.2
C59 C60 O15 124.3(3)
C59 C60 C55 120.4(3)
O15 C60 C55 115.3(3)
O13 C61 C62 112.2(3)
O13 C61 H61A 109.2
C62 C61 H61A 109.2
O13 C61 H61B 109.2
C62 C61 H61B 109.2
H61A C61 H61B 107.9
N7 C62 C61 115.0(3)
N7 C62 H62A 108.5
C61 C62 H62A 108.5
N7 C62 H62B 108.5
C61 C62 H62B 108.5
H62A C62 H62B 107.5
N7 C63 C64 111.1(3)
N7 C63 H63A 109.4
C64 C63 H63A 109.4
N7 C63 H63B 109.4
C64 C63 H63B 109.4
H63A C63 H63B 108.0
O14 C64 C63 112.1(4)
O14 C64 H64A 109.2
C63 C64 H64A 109.2
O14 C64 H64B 109.2
C63 C64 H64B 109.2
H64A C64 H64B 107.9
O14 C65 C66 110.6(3)
O14 C65 H65A 109.5
C66 C65 H65A 109.5
O14 C65 H65B 109.5
C66 C65 H65B 109.5
H65A C65 H65B 108.1
N7 C66 C65 110.3(3)
N7 C66 H66A 109.6
C65 C66 H66A 109.6
N7 C66 H66B 109.6
C65 C66 H66B 109.6
H66A C66 H66B 108.1
O15 C67 C68 107.8(3)
O15 C67 H67A 110.1
C68 C67 H67A 110.1
O15 C67 H67B 110.1
C68 C67 H67B 110.1
H67A C67 H67B 108.5
N8 C68 C67 114.8(3)
N8 C68 H68A 108.6
C67 C68 H68A 108.6
N8 C68 H68B 108.6
C67 C68 H68B 108.6
H68A C68 H68B 107.6
N8 C69 C70 109.9(3)
N8 C69 H69A 109.7
C70 C69 H69A 109.7
N8 C69 H69B 109.7
C70 C69 H69B 109.7
H69A C69 H69B 108.2
O16 C70 C69 111.1(3)
O16 C70 H70A 109.4
C69 C70 H70A 109.4
O16 C70 H70B 109.4
C69 C70 H70B 109.4
H70A C70 H70B 108.0
O16 C71 C72 111.6(3)
O16 C71 H71A 109.3
C72 C71 H71A 109.3
O16 C71 H71B 109.3
C72 C71 H71B 109.3
H71A C71 H71B 108.0
N8 C72 C71 110.1(3)
N8 C72 H72A 109.6
C71 C72 H72A 109.6
N8 C72 H72B 109.6
C71 C72 H72B 109.6
H72A C72 H72B 108.2
C74 C73 C78 118.1(3)
C74 C73 C94 120.4(3)
C78 C73 C94 121.5(3)
C75 C74 C73 121.0(3)
C75 C74 H74A 119.5
C73 C74 H74A 119.5
O17 C75 C74 125.1(3)
O17 C75 C76 114.1(3)
C74 C75 C76 120.8(3)
C77 C76 C75 118.0(3)
C77 C76 C95 121.5(3)
C75 C76 C95 120.6(3)
C78 C77 C76 121.7(3)
C78 C77 H77A 119.2
C76 C77 H77A 119.2
O19 C78 C77 123.5(3)
O19 C78 C73 116.1(3)
C77 C78 C73 120.4(3)
O17 C79 C80 107.8(3)
O17 C79 H79A 110.1
C80 C79 H79A 110.1
O17 C79 H79B 110.1
C80 C79 H79B 110.1
H79A C79 H79B 108.5
N9 C80 C79 114.1(3)
N9 C80 H80A 108.7
C79 C80 H80A 108.7
N9 C80 H80B 108.7
C79 C80 H80B 108.7
H80A C80 H80B 107.6
N9 C81 C82 109.5(3)
N9 C81 H81A 109.8
C82 C81 H81A 109.8
N9 C81 H81B 109.8
C82 C81 H81B 109.8
H81A C81 H81B 108.2
O18 C82 C81 111.6(3)
O18 C82 H82A 109.3
C81 C82 H82A 109.3
O18 C82 H82B 109.3
C81 C82 H82B 109.3
H82A C82 H82B 108.0
O18 C83 C84 112.8(4)
O18 C83 H83A 109.0
C84 C83 H83A 109.0
O18 C83 H83B 109.0
C84 C83 H83B 109.0
H83A C83 H83B 107.8
N9 C84 C83 110.4(3)
N9 C84 H84A 109.6
C83 C84 H84A 109.6
N9 C84 H84B 109.6
C83 C84 H84B 109.6
H84A C84 H84B 108.1
O19 C85 C86 107.3(3)
O19 C85 H85A 110.3
C86 C85 H85A 110.3
O19 C85 H85B 110.3
C86 C85 H85B 110.3
H85A C85 H85B 108.5
N10 C86 C85 110.9(3)
N10 C86 H86A 109.5
C85 C86 H86A 109.5
N10 C86 H86B 109.5
C85 C86 H86B 109.5
H86A C86 H86B 108.0
N10 C87 C88 107.8(4)
O20 C88 C87 114.1(5)
O20 C88 H88A 108.7
C87 C88 H88A 108.7
O20 C88 H88B 108.7
C87 C88 H88B 108.7
H88A C88 H88B 107.6
O20 C89 C90 110.9(5)
O20 C89 H89A 109.5
C90 C89 H89A 109.5
O20 C89 H89B 109.5
C90 C89 H89B 109.5
H89A C89 H89B 108.0
C89 C90 N10 109.5(4)
C89 C90 H90A 109.8
N10 C90 H90A 109.8
C89 C90 H90B 109.8
N10 C90 H90B 109.8
H90A C90 H90B 108.2
C88 O20 C89 114.9(4)
O20A C89A C90A 111.2(11)
O20A C89A H89C 124.2
C90A C89A H89C 124.2
C89A C90A N10 108.6(10)
C89A C90A H90C 110.0
N10 C90A H90C 110.0
C89A C90A H90D 110.0
N10 C90A H90D 110.0
H90C C90A H90D 108.3
C19 C91 C5 111.0(2)
C19 C91 H91A 109.4
C5 C91 H91A 109.4
C19 C91 H91B 109.4
C5 C91 H91B 109.4
H91A C91 H91B 108.0
C37 C92 C22 111.5(2)
C37 C92 H92A 109.3
C22 C92 H92A 109.3
C37 C92 H92B 109.3
C22 C92 H92B 109.3
H92A C92 H92B 108.0
C40 C93 C55 111.7(2)
C40 C93 H93A 109.3
C55 C93 H93A 109.3
C40 C93 H93B 109.3
C55 C93 H93B 109.3
H93A C93 H93B 107.9
C73 C94 C58 110.5(3)
C73 C94 H94A 109.5
C58 C94 H94A 109.5
C73 C94 H94B 109.5
C58 C94 H94B 109.5
H94A C94 H94B 108.1
C76 C95 C2 111.9(2)
C76 C95 H95A 109.2
C2 C95 H95A 109.2
C76 C95 H95B 109.2
C2 C95 H95B 109.2
H95A C95 H95B 107.9
N11 C96 C97 177.9(6)
C96 C97 H97A 109.5
C96 C97 H97B 109.5
H97A C97 H97B 109.5
C96 C97 H97C 109.5
H97A C97 H97C 109.5
H97B C97 H97C 109.5

loop_
_geom_bond_atom_site_label_1
_geom_bond_atom_site_label_2
_geom_bond_distance
O1 C3 1.381(4)
O1 C7 1.441(3)
O2 C11 1.428(4)
O2 C10 1.430(4)
O3 C6 1.393(4)
O3 C13 1.435(4)
O4 C17 1.423(4)
O4 C16 1.435(5)
O5 C20 1.379(3)
O5 C25 1.429(3)
O6 C28 1.419(5)
O6 C29 1.420(5)
O7 C23 1.384(3)
O7 C31 1.421(3)
O8 C34 1.410(4)
O8 C35 1.421(5)
O9 C39 1.383(3)
O9 C43 1.429(4)
O10 C47 1.389(6)
O10 C46 1.397(5)
O11 C42 1.387(3)
O11 C49 1.433(3)
O12 C53 1.412(5)
O12 C52 1.424(5)
O13 C57 1.397(4)
O13 C61 1.407(4)
O14 C65 1.428(6)
O14 C64 1.429(5)
O15 C60 1.384(3)
O15 C67 1.432(4)
O16 C71 1.421(5)
O16 C70 1.439(5)
O17 C75 1.382(4)
O17 C79 1.400(4)
O18 C83 1.418(5)
O18 C82 1.418(5)
O19 C78 1.382(4)
O19 C85 1.432(4)
N1 C8 1.452(4)
N1 C9 1.464(4)
N1 C12 1.465(4)
N2 C15 1.456(4)
N2 C14 1.461(4)
N2 C18 1.468(4)
N3 C27 1.456(4)
N3 C30 1.467(4)
N3 C26 1.470(4)
N4 C32 1.452(4)
N4 C33 1.460(4)
N4 C36 1.468(4)
N5 C45 1.419(5)
N5 C44 1.447(4)
N5 C48 1.471(5)
N6 C51 1.435(5)
N6 C54 1.451(4)
N6 C50 1.465(4)
N7 C62 1.458(5)
N7 C63 1.463(4)
N7 C66 1.471(4)
N8 C68 1.456(4)
N8 C72 1.458(5)
N8 C69 1.467(4)
N9 C84 1.454(5)
N9 C80 1.457(4)
N9 C81 1.469(4)
N10 C86 1.462(4)
N10 C87 1.473(5)
N10 C90 1.540(6)
N10 C90A 1.575(13)
C1 C6 1.382(5)
C1 C2 1.385(4)
C1 H1A 0.9300
C2 C3 1.410(4)
C2 C95 1.516(4)
C3 C4 1.375(4)
C4 C5 1.410(4)
C4 H4A 0.9300
C5 C6 1.382(4)
C5 C91 1.512(4)
C7 C8 1.510(4)
C7 H7A 0.9700
C7 H7B 0.9700
C8 H8A 0.9700
C8 H8B 0.9700
C9 C10 1.505(5)
C9 H9A 0.9700
C9 H9B 0.9700
C10 H10A 0.9700
C10 H10B 0.9700
C11 C12 1.493(5)
C11 H11A 0.9700
C11 H11B 0.9700
C12 H12A 0.9700
C12 H12B 0.9700
C13 C14 1.496(5)
C13 H13A 0.9700
C13 H13B 0.9700
C14 H14A 0.9700
C14 H14B 0.9700
C15 C16 1.516(5)
C15 H15A 0.9700
C15 H15B 0.9700
C16 H16A 0.9700
C16 H16B 0.9700
C17 C18 1.499(5)
C17 H17A 0.9700
C17 H17B 0.9700
C18 H18A 0.9700
C18 H18B 0.9700
C19 C24 1.394(4)
C19 C20 1.399(4)
C19 C91 1.508(4)
C20 C21 1.398(4)
C21 C22 1.381(4)
C21 H21A 0.9300
C22 C23 1.401(4)
C22 C92 1.520(4)
C23 C24 1.392(4)
C24 H24A 0.9300
C25 C26 1.501(4)
C25 H25A 0.9700
C25 H25B 0.9700
C26 H26A 0.9700
C26 H26B 0.9700
C27 C28 1.514(5)
C27 H27A 0.9700
C27 H27B 0.9700
C28 H28A 0.9700
C28 H28B 0.9700
C29 C30 1.499(5)
C29 H29A 0.9700
C29 H29B 0.9700
C30 H30A 0.9700
C30 H30B 0.9700
C31 C32 1.512(4)
C31 H31A 0.9700
C31 H31B 0.9700
C32 H32A 0.9700
C32 H32B 0.9700
C33 C34 1.518(4)
C33 H33A 0.9700
C33 H33B 0.9700
C34 H34A 0.9700
C34 H34B 0.9700
C35 C36 1.512(5)
C35 H35A 0.9700
C35 H35B 0.9700
C36 H36A 0.9700
C36 H36B 0.9700
C37 C38 1.393(4)
C37 C42 1.396(4)
C37 C92 1.516(4)
C38 C39 1.382(4)
C38 H38A 0.9300
C39 C40 1.397(4)
C40 C41 1.393(4)
C40 C93 1.517(4)
C41 C42 1.381(4)
C41 H41A 0.9300
C43 C44 1.521(5)
C43 H43A 0.9700
C43 H43B 0.9700
C44 H44A 0.9700
C44 H44B 0.9700
C45 C46 1.498(6)
C45 H45A 0.9700
C45 H45B 0.9700
C46 H46A 0.9700
C46 H46B 0.9700
C47 C48 1.523(7)
C47 H47A 0.9700
C47 H47B 0.9700
C48 H48A 0.9700
C48 H48B 0.9700
C49 C50 1.505(4)
C49 H49A 0.9700
C49 H49B 0.9700
C50 H50A 0.9700
C50 H50B 0.9700
C51 C52 1.510(6)
C51 H51A 0.9700
C51 H51B 0.9700
C52 H52A 0.9700
C52 H52B 0.9700
C53 C54 1.554(5)
C53 H53A 0.9700
C53 H53B 0.9700
C54 H54A 0.9700
C54 H54B 0.9700
C55 C56 1.391(4)
C55 C60 1.404(4)
C55 C93 1.517(4)
C56 C57 1.388(4)
C56 H56A 0.9300
C57 C58 1.392(4)
C58 C59 1.396(4)
C58 C94 1.507(4)
C59 C60 1.379(4)
C59 H59A 0.9300
C61 C62 1.503(5)
C61 H61A 0.9700
C61 H61B 0.9700
C62 H62A 0.9700
C62 H62B 0.9700
C63 C64 1.489(5)
C63 H63A 0.9700
C63 H63B 0.9700
C64 H64A 0.9700
C64 H64B 0.9700
C65 C66 1.495(5)
C65 H65A 0.9700
C65 H65B 0.9700
C66 H66A 0.9700
C66 H66B 0.9700
C67 C68 1.509(4)
C67 H67A 0.9700
C67 H67B 0.9700
C68 H68A 0.9700
C68 H68B 0.9700
C69 C70 1.499(6)
C69 H69A 0.9700
C69 H69B 0.9700
C70 H70A 0.9700
C70 H70B 0.9700
C71 C72 1.513(5)
C71 H71A 0.9700
C71 H71B 0.9700
C72 H72A 0.9700
C72 H72B 0.9700
C73 C74 1.399(4)
C73 C78 1.401(4)
C73 C94 1.505(4)
C74 C75 1.387(5)
C74 H74A 0.9300
C75 C76 1.396(4)
C76 C77 1.392(4)
C76 C95 1.506(4)
C77 C78 1.383(4)
C77 H77A 0.9300
C79 C80 1.520(5)
C79 H79A 0.9700
C79 H79B 0.9700
C80 H80A 0.9700
C80 H80B 0.9700
C81 C82 1.501(5)
C81 H81A 0.9700
C81 H81B 0.9700
C82 H82A 0.9700
C82 H82B 0.9700
C83 C84 1.500(5)
C83 H83A 0.9700
C83 H83B 0.9700
C84 H84A 0.9700
C84 H84B 0.9700
C85 C86 1.504(5)
C85 H85A 0.9700
C85 H85B 0.9700
C86 H86A 0.9700
C86 H86B 0.9700
C87 C88 1.534(7)
C88 O20 1.376(6)
C88 H88A 0.9700
C88 H88B 0.9700
C89 O20 1.426(6)
C89 C90 1.504(7)
C89 H89A 0.9700
C89 H89B 0.9700
C90 H90A 0.9700
C90 H90B 0.9700
C89A O20A 1.402(13)
C89A C90A 1.534(13)
C89A H89C 0.9800
C90A H90C 0.9700
C90A H90D 0.9700
C91 H91A 0.9700
C91 H91B 0.9700
C92 H92A 0.9700
C92 H92B 0.9700
C93 H93A 0.9700
C93 H93B 0.9700
C94 H94A 0.9700
C94 H94B 0.9700
C95 H95A 0.9700
C95 H95B 0.9700
C96 N11 1.117(7)
C96 C97 1.436(9)
C97 H97A 0.9600
C97 H97B 0.9600
C97 H97C 0.9600
